data_2228066
loop_
_publ_author_name
'Wang, Xia'
'Li, Yu-Xian'
'Liu, Yan-Ju'
'Yang, Huai-Xia'
'Zhang, Cong-Cong'

_publ_section_title
;
 Dichloridobis[2-(2-furyl)-1-(2-furylmethyl)-1<i>H</i>-benzimidazole-\k<i>N</i>^3^]cadmium(II)
;
_journal_coeditor_code WM2393
_journal_issue 10
_journal_name_full 'Acta Crystallographica Section E'
_journal_page_first m1207
_journal_paper_doi 10.1107/S1600536810034409
_journal_volume 66
_journal_year 2010
_chemical_formula_iupac '[Cd Cl2 (C16 H12 N2 O2)2]'
_chemical_formula_moiety 'C32 H24 Cd Cl2 N4 O4'
_chemical_formula_sum 'C32 H24 Cd Cl2 N4 O4'
_chemical_formula_weight 711.85
_chemical_name_systematic
;
Dichloridobis[2-(2-furyl)-1-(2-furylmethyl)-1<i>H</i>-benzimidazole-
\k<i>N</i>^3^]cadmium(II)
;
_space_group_IT_number 15
_symmetry_cell_setting monoclinic
_symmetry_space_group_name_Hall '-C 2yc'
_symmetry_space_group_name_H-M 'C 1 2/c 1'
_atom_sites_solution_hydrogens geom
_atom_sites_solution_primary direct
_atom_sites_solution_secondary difmap
_audit_creation_method SHELXL-97
_cell_angle_alpha 90.00
_cell_angle_beta 116.72(3)
_cell_angle_gamma 90.00
_cell_formula_units_Z 4
_cell_length_a 18.397(4)
_cell_length_b 10.451(2)
_cell_length_c 17.470(3)
_cell_measurement_reflns_used 4133
_cell_measurement_temperature 293(2)
_cell_measurement_theta_max 27.8764
_cell_measurement_theta_min 2.3094
_cell_volume 3000.2(13)
_computing_cell_refinement 'CrystalClear (Rigaku/MSC, 2006)'
_computing_data_collection 'CrystalClear (Rigaku/MSC, 2006)'
_computing_data_reduction 'CrystalClear (Rigaku/MSC, 2006)'
_computing_molecular_graphics 'XP in SHELXTL (Sheldrick, 2008)'
_computing_publication_material 'SHELXTL (Sheldrick, 2008)'
_computing_structure_refinement 'SHELXL97 (Sheldrick, 2008)'
_computing_structure_solution 'SHELXL97 (Sheldrick, 2008)'
_diffrn_ambient_temperature 293(2)
_diffrn_detector_area_resol_mean 28.5714
_diffrn_measured_fraction_theta_full 0.999
_diffrn_measured_fraction_theta_max 0.999
_diffrn_measurement_device_type 'Rigaku Saturn'
_diffrn_measurement_method \w
_diffrn_radiation_monochromator graphite
_diffrn_radiation_source 'fine-focus sealed tube'
_diffrn_radiation_type MoK\a
_diffrn_radiation_wavelength 0.71073
_diffrn_reflns_av_R_equivalents 0.0390
_diffrn_reflns_av_sigmaI/netI 0.0443
_diffrn_reflns_limit_h_max 22
_diffrn_reflns_limit_h_min -22
_diffrn_reflns_limit_k_max 10
_diffrn_reflns_limit_k_min -12
_diffrn_reflns_limit_l_max 21
_diffrn_reflns_limit_l_min -21
_diffrn_reflns_number 10628
_diffrn_reflns_theta_full 26.00
_diffrn_reflns_theta_max 26.00
_diffrn_reflns_theta_min 2.31
_exptl_absorpt_coefficient_mu 0.950
_exptl_absorpt_correction_T_max 0.8628
_exptl_absorpt_correction_T_min 0.8254
_exptl_absorpt_correction_type multi-scan
_exptl_absorpt_process_details '(<i>REQAB</i>; Jacobson, 1998)'
_exptl_crystal_colour colorless
_exptl_crystal_density_diffrn 1.576
_exptl_crystal_density_method 'not measured'
_exptl_crystal_description prism
_exptl_crystal_F_000 1432
_exptl_crystal_size_max 0.21
_exptl_crystal_size_mid 0.19
_exptl_crystal_size_min 0.16
_refine_diff_density_max 0.335
_refine_diff_density_min -0.473
_refine_ls_extinction_method none
_refine_ls_goodness_of_fit_ref 1.103
_refine_ls_hydrogen_treatment constr
_refine_ls_matrix_type full
_refine_ls_number_parameters 195
_refine_ls_number_reflns 2953
_refine_ls_number_restraints 0
_refine_ls_restrained_S_all 1.103
_refine_ls_R_factor_all 0.0583
_refine_ls_R_factor_gt 0.0478
_refine_ls_shift/su_max 0.000
_refine_ls_shift/su_mean 0.000
_refine_ls_structure_factor_coef Fsqd
_refine_ls_weighting_details 'calc w=1/[\s^2^(Fo^2^)+(0.0536P)^2^+0.0000P] where P=(Fo^2^+2Fc^2^)/3'
_refine_ls_weighting_scheme calc
_refine_ls_wR_factor_gt 0.1033
_refine_ls_wR_factor_ref 0.1096
_reflns_number_gt 2565
_reflns_number_total 2953
_reflns_threshold_expression I>2sigma(I)
_cod_data_source_file wm2393.cif
_cod_data_source_block I
_cod_original_sg_symbol_H-M 'C 2/c'
_cod_database_code 2228066
_cod_database_fobs_code 2228066

loop_
_symmetry_equiv_pos_as_xyz
'x, y, z'
'-x, y, -z+1/2'
'x+1/2, y+1/2, z'
'-x+1/2, y+1/2, -z+1/2'
'-x, -y, -z'
'x, -y, z-1/2'
'-x+1/2, -y+1/2, -z'
'x+1/2, -y+1/2, z-1/2'

loop_
_atom_site_type_symbol
_atom_site_label
_atom_site_fract_x
_atom_site_fract_y
_atom_site_fract_z
_atom_site_U_iso_or_equiv
_atom_site_adp_type
_atom_site_calc_flag
_atom_site_refinement_flags
_atom_site_occupancy
_atom_site_disorder_assembly
_atom_site_disorder_group
Cd Cd1 0.5000 -0.08924(3) 0.2500 0.04422(17) Uani d S 1 . .
Cl Cl1 0.61483(7) -0.22781(11) 0.27047(8) 0.0670(3) Uani d . 1 . .
O O1 0.6047(2) 0.1489(3) 0.2577(2) 0.0742(9) Uani d . 1 . .
O O2 0.3968(2) 0.4328(3) 0.0331(2) 0.0822(11) Uani d . 1 . .
N N1 0.46860(17) 0.0215(3) 0.12856(19) 0.0401(7) Uani d . 1 . .
N N2 0.46152(18) 0.1695(3) 0.0334(2) 0.0439(7) Uani d . 1 . .
C C1 0.4133(2) -0.0189(3) 0.0476(2) 0.0400(9) Uani d . 1 . .
C C2 0.3666(2) -0.1304(4) 0.0213(3) 0.0487(10) Uani d . 1 . .
H H2A 0.3693 -0.1927 0.0605 0.058 Uiso calc R 1 . .
C C3 0.3166(2) -0.1443(4) -0.0649(3) 0.0552(11) Uani d . 1 . .
H H3A 0.2846 -0.2173 -0.0842 0.066 Uiso calc R 1 . .
C C4 0.3126(3) -0.0521(5) -0.1240(3) 0.0613(12) Uani d . 1 . .
H H4A 0.2782 -0.0653 -0.1818 0.074 Uiso calc R 1 . .
C C5 0.3582(3) 0.0584(4) -0.0994(3) 0.0541(11) Uani d . 1 . .
H H5A 0.3556 0.1202 -0.1388 0.065 Uiso calc R 1 . .
C C6 0.4083(2) 0.0723(3) -0.0121(3) 0.0426(9) Uani d . 1 . .
C C7 0.4950(2) 0.1349(3) 0.1171(2) 0.0407(8) Uani d . 1 . .
C C8 0.5529(2) 0.2124(4) 0.1863(3) 0.0476(9) Uani d . 1 . .
C C9 0.5623(3) 0.3387(4) 0.1971(3) 0.0574(11) Uani d . 1 . .
H H9A 0.5330 0.4016 0.1576 0.069 Uiso calc R 1 . .
C C10 0.6258(3) 0.3579(6) 0.2805(4) 0.0835(17) Uani d . 1 . .
H H10A 0.6469 0.4363 0.3060 0.100 Uiso calc R 1 . .
C C11 0.6496(3) 0.2440(7) 0.3154(3) 0.0882(17) Uani d . 1 . .
H H11A 0.6905 0.2294 0.3705 0.106 Uiso calc R 1 . .
C C12 0.4755(2) 0.2850(4) -0.0060(3) 0.0520(10) Uani d . 1 . .
H H12A 0.4817 0.2609 -0.0564 0.062 Uiso calc R 1 . .
H H12B 0.5257 0.3254 0.0342 0.062 Uiso calc R 1 . .
C C13 0.4077(3) 0.3782(4) -0.0311(3) 0.0532(11) Uani d . 1 . .
C C14 0.3522(3) 0.4196(4) -0.1061(3) 0.0719(14) Uani d . 1 . .
H H14A 0.3473 0.3972 -0.1597 0.086 Uiso calc R 1 . .
C C15 0.3012(3) 0.5054(5) -0.0888(4) 0.0888(19) Uani d . 1 . .
H H15A 0.2564 0.5498 -0.1290 0.107 Uiso calc R 1 . .
C C16 0.3296(4) 0.5097(5) -0.0057(5) 0.097(2) Uani d . 1 . .
H H16A 0.3073 0.5581 0.0232 0.117 Uiso calc R 1 . .

loop_
_atom_site_aniso_label
_atom_site_aniso_U_11
_atom_site_aniso_U_22
_atom_site_aniso_U_33
_atom_site_aniso_U_12
_atom_site_aniso_U_13
_atom_site_aniso_U_23
Cd1 0.0472(3) 0.0419(3) 0.0376(2) 0.000 0.01378(19) 0.000
Cl1 0.0685(7) 0.0712(8) 0.0582(7) 0.0256(6) 0.0256(6) 0.0060(6)
O1 0.076(2) 0.082(2) 0.057(2) 0.0048(19) 0.0234(18) 0.0035(18)
O2 0.103(3) 0.079(2) 0.077(2) 0.046(2) 0.052(2) 0.0202(18)
N1 0.0410(17) 0.0379(18) 0.0373(17) 0.0028(14) 0.0141(14) 0.0035(13)
N2 0.0451(18) 0.0402(18) 0.0467(19) 0.0071(15) 0.0209(15) 0.0041(15)
C1 0.037(2) 0.042(2) 0.038(2) 0.0097(16) 0.0150(17) 0.0002(16)
C2 0.044(2) 0.047(2) 0.053(2) 0.0025(18) 0.0194(19) -0.0037(19)
C3 0.046(2) 0.061(3) 0.050(3) 0.001(2) 0.013(2) -0.017(2)
C4 0.053(3) 0.076(3) 0.038(2) 0.012(2) 0.006(2) -0.010(2)
C5 0.053(3) 0.065(3) 0.042(2) 0.018(2) 0.019(2) 0.008(2)
C6 0.040(2) 0.045(2) 0.042(2) 0.0131(17) 0.0170(17) 0.0022(17)
C7 0.040(2) 0.039(2) 0.041(2) 0.0060(17) 0.0168(17) 0.0031(16)
C8 0.043(2) 0.052(2) 0.049(2) -0.0006(19) 0.0220(19) 0.0009(19)
C9 0.062(3) 0.040(2) 0.063(3) -0.012(2) 0.021(2) -0.003(2)
C10 0.080(4) 0.085(4) 0.084(4) -0.045(3) 0.035(3) -0.037(3)
C11 0.060(3) 0.134(5) 0.056(3) -0.006(4) 0.013(3) -0.018(4)
C12 0.057(3) 0.049(2) 0.057(3) 0.0098(19) 0.033(2) 0.0160(19)
C13 0.059(3) 0.040(2) 0.065(3) 0.0088(19) 0.031(2) 0.009(2)
C14 0.079(4) 0.052(3) 0.066(3) 0.014(2) 0.016(3) 0.002(2)
C15 0.074(4) 0.051(3) 0.111(5) 0.021(3) 0.015(4) 0.008(3)
C16 0.099(5) 0.077(4) 0.125(6) 0.045(3) 0.059(4) 0.012(4)

loop_
_atom_type_symbol
_atom_type_description
_atom_type_scat_dispersion_real
_atom_type_scat_dispersion_imag
_atom_type_scat_source
C C 0.0033 0.0016 'International Tables Vol C Tables 4.2.6.8 and 6.1.1.4'
H H 0.0000 0.0000 'International Tables Vol C Tables 4.2.6.8 and 6.1.1.4'
Cd Cd -0.8075 1.2024 'International Tables Vol C Tables 4.2.6.8 and 6.1.1.4'
Cl Cl 0.1484 0.1585 'International Tables Vol C Tables 4.2.6.8 and 6.1.1.4'
N N 0.0061 0.0033 'International Tables Vol C Tables 4.2.6.8 and 6.1.1.4'
O O 0.0106 0.0060 'International Tables Vol C Tables 4.2.6.8 and 6.1.1.4'

loop_
_geom_angle_atom_site_label_1
_geom_angle_atom_site_label_2
_geom_angle_atom_site_label_3
_geom_angle_site_symmetry_1
_geom_angle_site_symmetry_3
_geom_angle
_geom_angle_publ_flag
N1 Cd1 N1 2_655 . 118.17(15) y
N1 Cd1 Cl1 2_655 2_655 106.27(8) ?
N1 Cd1 Cl1 . 2_655 109.08(8) ?
N1 Cd1 Cl1 2_655 . 109.08(8) y
N1 Cd1 Cl1 . . 106.27(8) y
Cl1 Cd1 Cl1 2_655 . 107.57(6) y
C8 O1 C11 . . 105.1(4) ?
C13 O2 C16 . . 105.9(4) ?
C7 N1 C1 . . 105.5(3) ?
C7 N1 Cd1 . . 130.1(2) ?
C1 N1 Cd1 . . 124.4(2) ?
C7 N2 C6 . . 106.5(3) ?
C7 N2 C12 . . 129.4(3) ?
C6 N2 C12 . . 124.1(3) ?
N1 C1 C6 . . 109.2(3) ?
N1 C1 C2 . . 130.6(4) ?
C6 C1 C2 . . 120.2(4) ?
C3 C2 C1 . . 117.3(4) ?
C3 C2 H2A . . 121.4 ?
C1 C2 H2A . . 121.4 ?
C2 C3 C4 . . 121.8(4) ?
C2 C3 H3A . . 119.1 ?
C4 C3 H3A . . 119.1 ?
C3 C4 C5 . . 121.8(4) ?
C3 C4 H4A . . 119.1 ?
C5 C4 H4A . . 119.1 ?
C4 C5 C6 . . 116.2(4) ?
C4 C5 H5A . . 121.9 ?
C6 C5 H5A . . 121.9 ?
N2 C6 C1 . . 106.3(3) ?
N2 C6 C5 . . 130.9(4) ?
C1 C6 C5 . . 122.7(4) ?
N1 C7 N2 . . 112.4(3) ?
N1 C7 C8 . . 123.6(3) ?
N2 C7 C8 . . 124.0(3) ?
C9 C8 O1 . . 111.2(4) ?
C9 C8 C7 . . 132.2(4) ?
O1 C8 C7 . . 116.4(4) ?
C8 C9 C10 . . 106.3(4) ?
C8 C9 H9A . . 126.8 ?
C10 C9 H9A . . 126.8 ?
C11 C10 C9 . . 107.3(4) ?
C11 C10 H10A . . 126.4 ?
C9 C10 H10A . . 126.4 ?
C10 C11 O1 . . 110.1(5) ?
C10 C11 H11A . . 125.0 ?
O1 C11 H11A . . 125.0 ?
N2 C12 C13 . . 112.1(3) ?
N2 C12 H12A . . 109.2 ?
C13 C12 H12A . . 109.2 ?
N2 C12 H12B . . 109.2 ?
C13 C12 H12B . . 109.2 ?
H12A C12 H12B . . 107.9 ?
C14 C13 O2 . . 110.3(4) ?
C14 C13 C12 . . 133.0(5) ?
O2 C13 C12 . . 116.7(4) ?
C13 C14 C15 . . 106.7(5) ?
C13 C14 H14A . . 126.7 ?
C15 C14 H14A . . 126.7 ?
C16 C15 C14 . . 106.5(5) ?
C16 C15 H15A . . 126.7 ?
C14 C15 H15A . . 126.7 ?
C15 C16 O2 . . 110.5(5) ?
C15 C16 H16A . . 124.7 ?
O2 C16 H16A . . 124.7 ?

loop_
_geom_bond_atom_site_label_1
_geom_bond_atom_site_label_2
_geom_bond_site_symmetry_2
_geom_bond_distance
_geom_bond_publ_flag
Cd1 N1 2_655 2.252(3) ?
Cd1 N1 . 2.252(3) y
Cd1 Cl1 2_655 2.4513(12) ?
Cd1 Cl1 . 2.4513(12) y
O1 C8 . 1.354(5) ?
O1 C11 . 1.392(6) ?
O2 C13 . 1.352(5) ?
O2 C16 . 1.372(6) ?
N1 C7 . 1.330(5) ?
N1 C1 . 1.386(4) ?
N2 C7 . 1.356(5) ?
N2 C6 . 1.387(5) ?
N2 C12 . 1.469(5) ?
C1 C6 . 1.386(5) ?
C1 C2 . 1.396(5) ?
C2 C3 . 1.374(6) ?
C2 H2A . 0.9300 ?
C3 C4 . 1.390(6) ?
C3 H3A . 0.9300 ?
C4 C5 . 1.378(6) ?
C4 H4A . 0.9300 ?
C5 C6 . 1.389(5) ?
C5 H5A . 0.9300 ?
C7 C8 . 1.447(5) ?
C8 C9 . 1.334(5) ?
C9 C10 . 1.414(7) ?
C9 H9A . 0.9300 ?
C10 C11 . 1.319(7) ?
C10 H10A . 0.9300 ?
C11 H11A . 0.9300 ?
C12 C13 . 1.484(5) ?
C12 H12A . 0.9700 ?
C12 H12B . 0.9700 ?
C13 C14 . 1.320(6) ?
C14 C15 . 1.424(7) ?
C14 H14A . 0.9300 ?
C15 C16 . 1.305(8) ?
C15 H15A . 0.9300 ?
C16 H16A . 0.9300 ?

loop_
_geom_hbond_atom_site_label_D
_geom_hbond_atom_site_label_H
_geom_hbond_atom_site_label_A
_geom_hbond_site_symmetry_A
_geom_hbond_distance_DH
_geom_hbond_distance_HA
_geom_hbond_distance_DA
_geom_hbond_angle_DHA
C5 H5A Cl1 5_655 0.93 2.82 3.694(5) 156.3
C9 H9A O2 . 0.93 2.49 3.256(6) 139.5

loop_
_geom_torsion_atom_site_label_1
_geom_torsion_atom_site_label_2
_geom_torsion_atom_site_label_3
_geom_torsion_atom_site_label_4
_geom_torsion_site_symmetry_1
_geom_torsion_site_symmetry_2
_geom_torsion_site_symmetry_3
_geom_torsion_site_symmetry_4
_geom_torsion
_geom_torsion_publ_flag
N1 Cd1 N1 C7 2_655 . . . 31.3(3) ?
Cl1 Cd1 N1 C7 2_655 . . . 152.8(3) ?
Cl1 Cd1 N1 C7 . . . . -91.5(3) ?
N1 Cd1 N1 C1 2_655 . . . -147.1(3) ?
Cl1 Cd1 N1 C1 2_655 . . . -25.7(3) ?
Cl1 Cd1 N1 C1 . . . . 90.0(3) ?
C7 N1 C1 C6 . . . . 0.8(4) ?
Cd1 N1 C1 C6 . . . . 179.6(2) ?
C7 N1 C1 C2 . . . . -179.6(4) ?
Cd1 N1 C1 C2 . . . . -0.8(5) ?
N1 C1 C2 C3 . . . . -179.7(4) ?
C6 C1 C2 C3 . . . . -0.2(5) ?
C1 C2 C3 C4 . . . . 0.4(6) ?
C2 C3 C4 C5 . . . . -0.3(7) ?
C3 C4 C5 C6 . . . . 0.0(6) ?
C7 N2 C6 C1 . . . . -0.7(4) ?
C12 N2 C6 C1 . . . . 179.4(3) ?
C7 N2 C6 C5 . . . . 179.8(4) ?
C12 N2 C6 C5 . . . . -0.1(6) ?
N1 C1 C6 N2 . . . . 0.0(4) ?
C2 C1 C6 N2 . . . . -179.7(3) ?
N1 C1 C6 C5 . . . . 179.5(3) ?
C2 C1 C6 C5 . . . . -0.1(6) ?
C4 C5 C6 N2 . . . . 179.6(4) ?
C4 C5 C6 C1 . . . . 0.2(6) ?
C1 N1 C7 N2 . . . . -1.3(4) ?
Cd1 N1 C7 N2 . . . . 180.0(2) ?
C1 N1 C7 C8 . . . . 178.6(4) ?
Cd1 N1 C7 C8 . . . . -0.1(5) ?
C6 N2 C7 N1 . . . . 1.3(4) ?
C12 N2 C7 N1 . . . . -178.8(3) ?
C6 N2 C7 C8 . . . . -178.6(4) ?
C12 N2 C7 C8 . . . . 1.3(6) ?
C11 O1 C8 C9 . . . . -0.9(5) ?
C11 O1 C8 C7 . . . . -176.4(4) ?
N1 C7 C8 C9 . . . . -147.9(5) ?
N2 C7 C8 C9 . . . . 32.1(7) ?
N1 C7 C8 O1 . . . . 26.4(6) ?
N2 C7 C8 O1 . . . . -153.6(4) ?
O1 C8 C9 C10 . . . . 1.3(5) ?
C7 C8 C9 C10 . . . . 175.8(5) ?
C8 C9 C10 C11 . . . . -1.2(6) ?
C9 C10 C11 O1 . . . . 0.6(7) ?
C8 O1 C11 C10 . . . . 0.1(6) ?
C7 N2 C12 C13 . . . . -103.6(5) ?
C6 N2 C12 C13 . . . . 76.2(5) ?
C16 O2 C13 C14 . . . . 1.3(6) ?
C16 O2 C13 C12 . . . . -177.5(4) ?
N2 C12 C13 C14 . . . . -112.3(6) ?
N2 C12 C13 O2 . . . . 66.1(5) ?
O2 C13 C14 C15 . . . . -0.9(6) ?
C12 C13 C14 C15 . . . . 177.6(5) ?
C13 C14 C15 C16 . . . . 0.2(7) ?
C14 C15 C16 O2 . . . . 0.6(7) ?
C13 O2 C16 C15 . . . . -1.2(7) ?
